data_4325336
loop_
_publ_author_name
'Michael S. Hill'
'Gabriele Kociok-K\"ohn'
'Dugald J. MacDougall'

_publ_section_title
;
 N-Heterocyclic Carbenes and Charge Separation in Heterometallic s-Block
 Silylamides
;
_journal_name_full 'Inorganic Chemistry'
_journal_page_first 5234
_journal_page_last 5241
_journal_paper_doi 10.1021/ic2005634
_journal_volume 50
_journal_year 2011
_chemical_formula_moiety 'C54 H72 K N4, C18 H54 Ba N3 Si6, C7 H8 '
_chemical_formula_sum 'C79 H134 Ba K N7 Si6'
_chemical_formula_weight 1526.91
_chemical_name_systematic
;
 ?
;
_space_group_IT_number 14
_symmetry_cell_setting monoclinic
_symmetry_space_group_name_Hall '-P 2yn'
_symmetry_space_group_name_H-M 'P 1 21/n 1'
_atom_sites_solution_hydrogens geom
_atom_sites_solution_primary direct
_atom_sites_solution_secondary difmap
_audit_creation_method SHELXL-97
_cell_angle_alpha 90.00
_cell_angle_beta 97.5770(10)
_cell_angle_gamma 90.00
_cell_formula_units_Z 4
_cell_length_a 16.90150(10)
_cell_length_b 19.0122(2)
_cell_length_c 29.1601(3)
_cell_measurement_reflns_used 170602
_cell_measurement_temperature 150(2)
_cell_measurement_theta_max 30.03
_cell_measurement_theta_min 2.91
_cell_volume 9288.34(15)
_computing_cell_refinement 'HKL Scalepack (Otwinski & Minor, 1997)'
_computing_data_collection 'Collect (Nonius BV, 1997-2000)'
_computing_data_reduction
;
 DENZO-SCALEPACK Z. Otwinowski and W. Minor, " 
 Processing of X-ray Diffraction Data Collected in Oscillation Mode ", 
 Methods in Enzymology, Volume 276: Macromolecular Crystallography, 
 part A, p.307-326, 1997,C.W. Carter, Jr. & R. M. Sweet, Eds., Academic Press.
;
_computing_molecular_graphics 'ORTEP3 for Windows - Farrugia, L. J. J. Appl. Crystallogr. 1997, 30, 565'
_computing_publication_material
;
 'WinGX publication routines, Farrugia, 
 L. J., J. Appl. Crystallogr., 1999, 32, 837-838
;
_computing_structure_refinement
;
 SHELXL97 -Program for Crystal Structure Analysis (Release 97-2). 
 Sheldrick, G.M., Institut f\"ur Anorganische Chemie der Universit\"at, 
 Tammanstrasse 4, D-3400 G\"ottingen, Germany, 1998 
;
_computing_structure_solution
; 
 SIR97- Altomare A., Burla M.C., Camalli M., Cascarano G.L., Giacovazzo C. , 
 Guagliardi A., Moliterni A.G.G., Polidori G.,Spagna R. 
 (1999) J. Appl. Cryst. 32, 115-119
;
_diffrn_ambient_temperature 150(2)
_diffrn_measured_fraction_theta_full 0.987
_diffrn_measured_fraction_theta_max 0.987
_diffrn_measurement_device_type 'Nonius Kappa CCD'
_diffrn_measurement_method '778 1.0 degree images with \f and \v scans'
_diffrn_radiation_monochromator graphite
_diffrn_radiation_source 'fine-focus sealed tube'
_diffrn_radiation_type MoK\a
_diffrn_radiation_wavelength 0.71073
_diffrn_reflns_av_R_equivalents 0.1013
_diffrn_reflns_av_sigmaI/netI 0.0849
_diffrn_reflns_limit_h_max 23
_diffrn_reflns_limit_h_min -23
_diffrn_reflns_limit_k_max 26
_diffrn_reflns_limit_k_min -26
_diffrn_reflns_limit_l_max 41
_diffrn_reflns_limit_l_min -40
_diffrn_reflns_number 141691
_diffrn_reflns_theta_full 30.10
_diffrn_reflns_theta_max 30.10
_diffrn_reflns_theta_min 2.92
_diffrn_standards_decay_% 0
_diffrn_standards_number 0
_exptl_absorpt_coefficient_mu 0.590
_exptl_absorpt_correction_T_max 0.8430
_exptl_absorpt_correction_T_min 0.7570
_exptl_absorpt_correction_type multi-scan
_exptl_absorpt_process_details
;
 multi-scan from symmetry-related measurements 
 Sortav (Blessing 1995)
;
_exptl_crystal_density_diffrn 1.092
_exptl_crystal_F_000 3264
_exptl_crystal_size_max 0.50
_exptl_crystal_size_mid 0.40
_exptl_crystal_size_min 0.30
_refine_diff_density_max 0.578
_refine_diff_density_min -0.730
_refine_diff_density_rms 0.149
_refine_ls_extinction_method none
_refine_ls_goodness_of_fit_ref 1.016
_refine_ls_hydrogen_treatment constr
_refine_ls_matrix_type full
_refine_ls_number_parameters 885
_refine_ls_number_reflns 26996
_refine_ls_number_restraints 0
_refine_ls_restrained_S_all 1.016
_refine_ls_R_factor_all 0.1178
_refine_ls_R_factor_gt 0.0499
_refine_ls_shift/su_max 0.001
_refine_ls_shift/su_mean 0.000
_refine_ls_structure_factor_coef Fsqd
_refine_ls_weighting_details 'calc w=1/[\s^2^(Fo^2^)+(0.0542P)^2^+2.1038P] where P=(Fo^2^+2Fc^2^)/3'
_refine_ls_weighting_scheme calc
_refine_ls_wR_factor_gt 0.1035
_refine_ls_wR_factor_ref 0.1258
_reflns_number_gt 15663
_reflns_number_total 26996
_reflns_threshold_expression >2sigma(I)
_cod_data_source_file ic2005634_si_001_09.cif
_cod_data_source_block compound9
_cod_database_code 4325336

loop_
_symmetry_equiv_pos_as_xyz
'x, y, z'
'-x+1/2, y+1/2, -z+1/2'
'-x, -y, -z'
'x-1/2, -y-1/2, z-1/2'

loop_
_atom_site_label
_atom_site_type_symbol
_atom_site_fract_x
_atom_site_fract_y
_atom_site_fract_z
_atom_site_U_iso_or_equiv
_atom_site_adp_type
_atom_site_occupancy
_atom_site_symmetry_multiplicity
_atom_site_calc_flag
_atom_site_refinement_flags
Ba1 Ba 0.494034(10) 0.019285(8) 0.231740(5) 0.03254(5) Uani 1 1 d .
K1 K 0.5000 0.5000 0.0000 0.0597(3) Uani 1 2 d S
K1A K 0.0000 0.0000 0.0000 0.0568(3) Uani 1 2 d S
Si1 Si 0.50459(5) -0.01120(4) 0.11017(3) 0.03781(18) Uani 1 1 d .
Si2 Si 0.60532(6) -0.11254(4) 0.17531(3) 0.0461(2) Uani 1 1 d .
Si3 Si 0.47092(6) -0.01889(4) 0.34999(3) 0.0474(2) Uani 1 1 d .
Si4 Si 0.34219(6) -0.08553(5) 0.27927(4) 0.0623(3) Uani 1 1 d .
Si5 Si 0.43865(5) 0.20298(4) 0.24323(3) 0.03689(18) Uani 1 1 d .
Si6 Si 0.61400(5) 0.17730(4) 0.23253(3) 0.0436(2) Uani 1 1 d .
N1 N 0.61894(12) 0.57496(10) 0.09231(7) 0.0278(4) Uani 1 1 d .
N2 N 0.68620(12) 0.62923(10) 0.04682(7) 0.0274(4) Uani 1 1 d .
N1A N 0.05511(11) 0.17190(10) 0.01406(7) 0.0274(4) Uani 1 1 d .
N2A N -0.06428(12) 0.20426(10) 0.01695(7) 0.0323(5) Uani 1 1 d .
N3 N 0.54095(13) -0.04701(11) 0.16092(7) 0.0336(5) Uani 1 1 d .
N4 N 0.42511(15) -0.04051(12) 0.29746(8) 0.0448(6) Uani 1 1 d .
N5 N 0.52032(13) 0.15508(11) 0.23844(7) 0.0333(5) Uani 1 1 d .
C1 C 0.62469(14) 0.58272(12) 0.04619(8) 0.0282(5) Uani 1 1 d .
C2 C 0.67457(15) 0.61464(13) 0.12014(9) 0.0333(6) Uani 1 1 d .
H2 H 0.6814 0.6171 0.1530 0.040 Uiso 1 1 calc R
C3 C 0.71705(16) 0.64899(13) 0.09140(9) 0.0337(6) Uani 1 1 d .
H3 H 0.7599 0.6807 0.0999 0.040 Uiso 1 1 calc R
C4 C 0.56171(15) 0.52519(13) 0.10609(8) 0.0314(6) Uani 1 1 d .
C5 C 0.48543(16) 0.54825(15) 0.11155(9) 0.0374(6) Uani 1 1 d .
C6 C 0.42867(18) 0.49757(17) 0.11866(11) 0.0503(8) Uani 1 1 d .
H6 H 0.3761 0.5117 0.1227 0.060 Uiso 1 1 calc R
C7 C 0.4481(2) 0.42714(18) 0.11993(12) 0.0591(9) Uani 1 1 d .
H7 H 0.4083 0.3932 0.1239 0.071 Uiso 1 1 calc R
C8 C 0.52452(19) 0.40546(16) 0.11547(11) 0.0540(9) Uani 1 1 d .
H8 H 0.5370 0.3567 0.1172 0.065 Uiso 1 1 calc R
C9 C 0.58384(16) 0.45391(14) 0.10846(9) 0.0373(6) Uani 1 1 d .
C10 C 0.46391(17) 0.62652(16) 0.10870(10) 0.0448(7) Uani 1 1 d .
H10 H 0.5134 0.6537 0.1197 0.054 Uiso 1 1 calc R
C11 C 0.4011(2) 0.6464(2) 0.13934(12) 0.0697(10) Uani 1 1 d .
H11A H 0.3948 0.6977 0.1394 0.105 Uiso 1 1 calc R
H11B H 0.4180 0.6299 0.1710 0.105 Uiso 1 1 calc R
H11C H 0.3501 0.6245 0.1273 0.105 Uiso 1 1 calc R
C12 C 0.4360(2) 0.64868(17) 0.05886(11) 0.0578(9) Uani 1 1 d .
H12A H 0.4778 0.6383 0.0396 0.087 Uiso 1 1 calc R
H12B H 0.4247 0.6993 0.0579 0.087 Uiso 1 1 calc R
H12C H 0.3874 0.6227 0.0471 0.087 Uiso 1 1 calc R
C13 C 0.66845(17) 0.43028(14) 0.10466(11) 0.0452(7) Uani 1 1 d .
H13 H 0.6949 0.4684 0.0886 0.054 Uiso 1 1 calc R
C14 C 0.7157(2) 0.42075(18) 0.15267(12) 0.0614(9) Uani 1 1 d .
H14A H 0.7181 0.4656 0.1693 0.092 Uiso 1 1 calc R
H14B H 0.7700 0.4051 0.1495 0.092 Uiso 1 1 calc R
H14C H 0.6894 0.3854 0.1699 0.092 Uiso 1 1 calc R
C15 C 0.6712(2) 0.36291(16) 0.07607(11) 0.0570(9) Uani 1 1 d .
H15A H 0.6522 0.3232 0.0931 0.086 Uiso 1 1 calc R
H15B H 0.7262 0.3540 0.0704 0.086 Uiso 1 1 calc R
H15C H 0.6369 0.3684 0.0465 0.086 Uiso 1 1 calc R
C16 C 0.71240(14) 0.65261(13) 0.00403(8) 0.0299(5) Uani 1 1 d .
C17 C 0.76837(15) 0.61179(13) -0.01496(9) 0.0334(6) Uani 1 1 d .
C18 C 0.78669(16) 0.63118(15) -0.05865(9) 0.0407(7) Uani 1 1 d .
H18 H 0.8237 0.6039 -0.0730 0.049 Uiso 1 1 calc R
C19 C 0.75166(17) 0.68943(16) -0.08113(10) 0.0434(7) Uani 1 1 d .
H19 H 0.7646 0.7017 -0.1108 0.052 Uiso 1 1 calc R
C20 C 0.69841(17) 0.72979(16) -0.06101(9) 0.0418(7) Uani 1 1 d .
H20 H 0.6762 0.7705 -0.0766 0.050 Uiso 1 1 calc R
C21 C 0.67632(15) 0.71194(13) -0.01784(9) 0.0331(6) Uani 1 1 d .
C22 C 0.80699(17) 0.54763(15) 0.00939(10) 0.0438(7) Uani 1 1 d .
H22 H 0.7952 0.5487 0.0421 0.053 Uiso 1 1 calc R
C23 C 0.7707(2) 0.47997(16) -0.01298(14) 0.0639(10) Uani 1 1 d .
H23A H 0.7128 0.4805 -0.0128 0.096 Uiso 1 1 calc R
H23B H 0.7937 0.4392 0.0045 0.096 Uiso 1 1 calc R
H23C H 0.7824 0.4770 -0.0450 0.096 Uiso 1 1 calc R
C24 C 0.89759(19) 0.54810(19) 0.01060(13) 0.0628(9) Uani 1 1 d .
H24A H 0.9110 0.5459 -0.0211 0.094 Uiso 1 1 calc R
H24B H 0.9205 0.5073 0.0281 0.094 Uiso 1 1 calc R
H24C H 0.9194 0.5914 0.0255 0.094 Uiso 1 1 calc R
C25 C 0.61483(16) 0.75545(14) 0.00251(10) 0.0388(6) Uani 1 1 d .
H25 H 0.6054 0.7331 0.0324 0.047 Uiso 1 1 calc R
C26 C 0.6444(2) 0.83052(16) 0.01303(12) 0.0569(9) Uani 1 1 d .
H26A H 0.6943 0.8291 0.0343 0.085 Uiso 1 1 calc R
H26B H 0.6041 0.8568 0.0273 0.085 Uiso 1 1 calc R
H26C H 0.6537 0.8537 -0.0158 0.085 Uiso 1 1 calc R
C27 C 0.53532(18) 0.7563(2) -0.02940(13) 0.0643(10) Uani 1 1 d .
H27A H 0.5425 0.7796 -0.0585 0.096 Uiso 1 1 calc R
H27B H 0.4955 0.7819 -0.0144 0.096 Uiso 1 1 calc R
H27C H 0.5171 0.7079 -0.0357 0.096 Uiso 1 1 calc R
C1A C -0.02032(14) 0.14520(13) 0.01233(9) 0.0311(5) Uani 1 1 d .
C2A C 0.05744(16) 0.24406(13) 0.01942(10) 0.0366(6) Uani 1 1 d .
H2A H 0.1032 0.2734 0.0211 0.044 Uiso 1 1 calc R
C3A C -0.01767(16) 0.26436(13) 0.02170(10) 0.0407(7) Uani 1 1 d .
H3A H -0.0356 0.3110 0.0258 0.049 Uiso 1 1 calc R
C4A C 0.11964(14) 0.12420(12) 0.00929(9) 0.0283(5) Uani 1 1 d .
C5A C 0.16134(14) 0.09451(13) 0.04902(9) 0.0314(6) Uani 1 1 d .
C6A C 0.21566(16) 0.04111(14) 0.04307(10) 0.0385(6) Uani 1 1 d .
H6A H 0.2442 0.0191 0.0695 0.046 Uiso 1 1 calc R
C7A C 0.22858(16) 0.01979(14) -0.00058(10) 0.0403(6) Uani 1 1 d .
H7A H 0.2655 -0.0169 -0.0038 0.048 Uiso 1 1 calc R
C8A C 0.18827(15) 0.05135(14) -0.03968(9) 0.0359(6) Uani 1 1 d .
H8A H 0.1984 0.0366 -0.0695 0.043 Uiso 1 1 calc R
C9A C 0.13299(14) 0.10453(13) -0.03566(9) 0.0302(5) Uani 1 1 d .
C10A C 0.14281(16) 0.11519(16) 0.09703(9) 0.0405(7) Uani 1 1 d .
H10A H 0.1200 0.1638 0.0945 0.049 Uiso 1 1 calc R
C11A C 0.21551(18) 0.11744(18) 0.13337(10) 0.0546(8) Uani 1 1 d .
H11D H 0.2332 0.0694 0.1413 0.082 Uiso 1 1 calc R
H11E H 0.2019 0.1412 0.1611 0.082 Uiso 1 1 calc R
H11F H 0.2585 0.1432 0.1212 0.082 Uiso 1 1 calc R
C12A C 0.0787(2) 0.0671(2) 0.11182(11) 0.0628(9) Uani 1 1 d .
H12D H 0.0309 0.0694 0.0889 0.094 Uiso 1 1 calc R
H12E H 0.0654 0.0824 0.1420 0.094 Uiso 1 1 calc R
H12F H 0.0986 0.0187 0.1141 0.094 Uiso 1 1 calc R
C13A C 0.08804(16) 0.14029(14) -0.07801(9) 0.0349(6) Uani 1 1 d .
H13A H 0.0349 0.1553 -0.0698 0.042 Uiso 1 1 calc R
C14A C 0.13274(19) 0.20695(15) -0.08975(10) 0.0472(7) Uani 1 1 d .
H14D H 0.1420 0.2372 -0.0624 0.071 Uiso 1 1 calc R
H14E H 0.1007 0.2324 -0.1149 0.071 Uiso 1 1 calc R
H14F H 0.1841 0.1938 -0.0995 0.071 Uiso 1 1 calc R
C15A C 0.07273(19) 0.09217(16) -0.12024(10) 0.0472(7) Uani 1 1 d .
H15D H 0.1232 0.0826 -0.1321 0.071 Uiso 1 1 calc R
H15E H 0.0357 0.1152 -0.1443 0.071 Uiso 1 1 calc R
H15F H 0.0495 0.0478 -0.1114 0.071 Uiso 1 1 calc R
C16A C -0.14977(15) 0.20125(13) 0.01593(11) 0.0375(6) Uani 1 1 d .
C17A C -0.18078(17) 0.19065(15) 0.05740(11) 0.0452(7) Uani 1 1 d .
C18A C -0.26348(18) 0.18317(16) 0.05462(13) 0.0555(9) Uani 1 1 d .
H18A H -0.2871 0.1751 0.0820 0.067 Uiso 1 1 calc R
C19A C -0.31128(19) 0.18736(18) 0.01234(14) 0.0630(10) Uani 1 1 d .
H19A H -0.3675 0.1827 0.0111 0.076 Uiso 1 1 calc R
C20A C -0.27915(18) 0.19806(17) -0.02733(14) 0.0569(9) Uani 1 1 d .
H20A H -0.3132 0.2004 -0.0559 0.068 Uiso 1 1 calc R
C21A C -0.19663(16) 0.20574(14) -0.02684(11) 0.0429(7) Uani 1 1 d .
C22A C -0.12850(18) 0.18421(16) 0.10388(10) 0.0470(7) Uani 1 1 d .
H22A H -0.0718 0.1899 0.0982 0.056 Uiso 1 1 calc R
C23A C -0.1363(2) 0.11231(18) 0.12498(13) 0.0723(11) Uani 1 1 d .
H23D H -0.1912 0.1056 0.1316 0.108 Uiso 1 1 calc R
H23E H -0.0994 0.1086 0.1538 0.108 Uiso 1 1 calc R
H23F H -0.1234 0.0761 0.1032 0.108 Uiso 1 1 calc R
C24A C -0.1465(2) 0.24251(19) 0.13671(13) 0.0708(11) Uani 1 1 d .
H24D H -0.2012 0.2372 0.1440 0.106 Uiso 1 1 calc R
H24E H -0.1410 0.2883 0.1220 0.106 Uiso 1 1 calc R
H24F H -0.1090 0.2396 0.1653 0.106 Uiso 1 1 calc R
C25A C -0.16120(18) 0.21416(15) -0.07181(11) 0.0488(8) Uani 1 1 d .
H25A H -0.1042 0.2283 -0.0633 0.059 Uiso 1 1 calc R
C26A C -0.1611(3) 0.1443(2) -0.09751(13) 0.0785(11) Uani 1 1 d .
H26D H -0.1330 0.1088 -0.0771 0.118 Uiso 1 1 calc R
H26E H -0.1340 0.1502 -0.1250 0.118 Uiso 1 1 calc R
H26F H -0.2162 0.1290 -0.1070 0.118 Uiso 1 1 calc R
C27A C -0.2012(3) 0.2716(2) -0.10339(18) 0.1047(17) Uani 1 1 d .
H27D H -0.2562 0.2577 -0.1146 0.157 Uiso 1 1 calc R
H27E H -0.1715 0.2782 -0.1298 0.157 Uiso 1 1 calc R
H27F H -0.2015 0.3157 -0.0861 0.157 Uiso 1 1 calc R
C28 C 0.4348(2) 0.06343(18) 0.12075(10) 0.0555(8) Uani 1 1 d .
H28A H 0.3926 0.0456 0.1376 0.083 Uiso 1 1 calc R
H28B H 0.4110 0.0830 0.0910 0.083 Uiso 1 1 calc R
H28C H 0.4649 0.1002 0.1390 0.083 Uiso 1 1 calc R
C29 C 0.5812(2) 0.0274(2) 0.07661(12) 0.0683(10) Uani 1 1 d .
H29A H 0.6143 0.0610 0.0961 0.102 Uiso 1 1 calc R
H29B H 0.5544 0.0517 0.0492 0.102 Uiso 1 1 calc R
H29C H 0.6150 -0.0102 0.0669 0.102 Uiso 1 1 calc R
C30 C 0.4419(2) -0.0721(2) 0.06997(12) 0.0767(12) Uani 1 1 d .
H30A H 0.4743 -0.1123 0.0625 0.115 Uiso 1 1 calc R
H30B H 0.4217 -0.0470 0.0415 0.115 Uiso 1 1 calc R
H30C H 0.3968 -0.0890 0.0849 0.115 Uiso 1 1 calc R
C31 C 0.5726(3) -0.20003(18) 0.15046(15) 0.0910(14) Uani 1 1 d .
H31A H 0.5197 -0.2114 0.1587 0.137 Uiso 1 1 calc R
H31B H 0.6109 -0.2362 0.1629 0.137 Uiso 1 1 calc R
H31C H 0.5702 -0.1984 0.1167 0.137 Uiso 1 1 calc R
C32 C 0.7070(2) -0.0975(2) 0.15813(14) 0.0771(12) Uani 1 1 d .
H32A H 0.7032 -0.0960 0.1243 0.116 Uiso 1 1 calc R
H32B H 0.7426 -0.1360 0.1700 0.116 Uiso 1 1 calc R
H32C H 0.7284 -0.0528 0.1711 0.116 Uiso 1 1 calc R
C33 C 0.6203(2) -0.12409(18) 0.23995(11) 0.0613(9) Uani 1 1 d .
H33A H 0.6484 -0.0831 0.2545 0.092 Uiso 1 1 calc R
H33B H 0.6520 -0.1665 0.2480 0.092 Uiso 1 1 calc R
H33C H 0.5682 -0.1287 0.2510 0.092 Uiso 1 1 calc R
C34 C 0.5673(2) 0.0287(2) 0.34488(11) 0.0647(10) Uani 1 1 d .
H34A H 0.6010 -0.0006 0.3276 0.097 Uiso 1 1 calc R
H34B H 0.5954 0.0381 0.3759 0.097 Uiso 1 1 calc R
H34C H 0.5557 0.0732 0.3285 0.097 Uiso 1 1 calc R
C35 C 0.4125(2) 0.04355(19) 0.38281(12) 0.0690(10) Uani 1 1 d .
H35A H 0.4041 0.0879 0.3657 0.103 Uiso 1 1 calc R
H35B H 0.4422 0.0527 0.4134 0.103 Uiso 1 1 calc R
H35C H 0.3607 0.0226 0.3864 0.103 Uiso 1 1 calc R
C36 C 0.4995(2) -0.09635(19) 0.38840(12) 0.0739(11) Uani 1 1 d .
H36A H 0.4512 -0.1203 0.3954 0.111 Uiso 1 1 calc R
H36B H 0.5306 -0.0802 0.4172 0.111 Uiso 1 1 calc R
H36C H 0.5317 -0.1291 0.3726 0.111 Uiso 1 1 calc R
C37 C 0.2506(2) -0.0559(2) 0.30449(16) 0.0851(13) Uani 1 1 d .
H37A H 0.2566 -0.0675 0.3375 0.128 Uiso 1 1 calc R
H37B H 0.2035 -0.0798 0.2885 0.128 Uiso 1 1 calc R
H37C H 0.2443 -0.0049 0.3005 0.128 Uiso 1 1 calc R
C38 C 0.3512(3) -0.1831(2) 0.2904(2) 0.1111(18) Uani 1 1 d .
H38A H 0.3916 -0.2028 0.2729 0.167 Uiso 1 1 calc R
H38B H 0.2997 -0.2057 0.2806 0.167 Uiso 1 1 calc R
H38C H 0.3669 -0.1914 0.3235 0.167 Uiso 1 1 calc R
C39 C 0.3182(3) -0.0750(3) 0.21450(14) 0.1001(16) Uani 1 1 d .
H39A H 0.3167 -0.0249 0.2066 0.150 Uiso 1 1 calc R
H39B H 0.2661 -0.0962 0.2040 0.150 Uiso 1 1 calc R
H39C H 0.3593 -0.0984 0.1993 0.150 Uiso 1 1 calc R
C40 C 0.35128(17) 0.14230(16) 0.24661(11) 0.0500(8) Uani 1 1 d .
H40A H 0.3399 0.1159 0.2176 0.075 Uiso 1 1 calc R
H40B H 0.3043 0.1701 0.2516 0.075 Uiso 1 1 calc R
H40C H 0.3642 0.1094 0.2724 0.075 Uiso 1 1 calc R
C41 C 0.4468(2) 0.25995(19) 0.29606(12) 0.0675(10) Uani 1 1 d .
H41A H 0.4591 0.2307 0.3237 0.101 Uiso 1 1 calc R
H41B H 0.3960 0.2844 0.2972 0.101 Uiso 1 1 calc R
H41C H 0.4894 0.2946 0.2949 0.101 Uiso 1 1 calc R
C42 C 0.4077(2) 0.26254(17) 0.19269(12) 0.0632(10) Uani 1 1 d .
H42A H 0.4468 0.3006 0.1924 0.095 Uiso 1 1 calc R
H42B H 0.3551 0.2826 0.1954 0.095 Uiso 1 1 calc R
H42C H 0.4050 0.2356 0.1639 0.095 Uiso 1 1 calc R
C43 C 0.67683(19) 0.09611(17) 0.22918(13) 0.0605(9) Uani 1 1 d .
H43A H 0.6795 0.0699 0.2583 0.091 Uiso 1 1 calc R
H43B H 0.7308 0.1098 0.2239 0.091 Uiso 1 1 calc R
H43C H 0.6529 0.0664 0.2036 0.091 Uiso 1 1 calc R
C44 C 0.6236(3) 0.2279(2) 0.17863(17) 0.1026(17) Uani 1 1 d .
H44A H 0.5986 0.2015 0.1517 0.154 Uiso 1 1 calc R
H44B H 0.6803 0.2352 0.1760 0.154 Uiso 1 1 calc R
H44C H 0.5971 0.2736 0.1799 0.154 Uiso 1 1 calc R
C45 C 0.6673(2) 0.2290(2) 0.28195(17) 0.0996(16) Uani 1 1 d .
H45A H 0.6440 0.2762 0.2822 0.149 Uiso 1 1 calc R
H45B H 0.7240 0.2326 0.2784 0.149 Uiso 1 1 calc R
H45C H 0.6616 0.2051 0.3111 0.149 Uiso 1 1 calc R
C46 C 0.5354(5) 0.4501(3) 0.24686(17) 0.180(4) Uani 1 1 d .
H46A H 0.5380 0.4359 0.2148 0.270 Uiso 1 1 calc R
H46B H 0.4890 0.4280 0.2579 0.270 Uiso 1 1 calc R
H46C H 0.5842 0.4351 0.2664 0.270 Uiso 1 1 calc R
C47 C 0.5280(5) 0.5260(3) 0.24911(15) 0.121(2) Uani 1 1 d .
C48 C 0.4560(4) 0.5570(5) 0.26121(15) 0.126(2) Uani 1 1 d .
H48 H 0.4123 0.5285 0.2672 0.151 Uiso 1 1 calc R
C49 C 0.4521(4) 0.6326(4) 0.26396(17) 0.122(2) Uani 1 1 d .
H49 H 0.4061 0.6549 0.2728 0.147 Uiso 1 1 calc R
C50 C 0.5133(4) 0.6707(4) 0.25409(17) 0.1118(17) Uani 1 1 d .
H50 H 0.5102 0.7205 0.2557 0.134 Uiso 1 1 calc R
C51 C 0.5827(4) 0.6395(4) 0.24135(17) 0.1073(16) Uani 1 1 d .
H51 H 0.6256 0.6675 0.2337 0.129 Uiso 1 1 calc R
C52 C 0.5865(4) 0.5679(3) 0.24035(15) 0.1101(18) Uani 1 1 d .
H52 H 0.6341 0.5469 0.2329 0.132 Uiso 1 1 calc R

loop_
_atom_site_aniso_label
_atom_site_aniso_U_11
_atom_site_aniso_U_22
_atom_site_aniso_U_33
_atom_site_aniso_U_23
_atom_site_aniso_U_13
_atom_site_aniso_U_12
Ba1 0.04190(10) 0.02924(8) 0.02876(8) 0.00049(7) 0.01314(6) -0.00253(7)
K1 0.0559(6) 0.0652(6) 0.0534(6) -0.0129(5) -0.0097(5) -0.0248(5)
K1A 0.0548(6) 0.0232(4) 0.0970(9) -0.0043(5) 0.0267(6) -0.0036(4)
Si1 0.0381(4) 0.0496(5) 0.0263(4) -0.0027(3) 0.0060(3) -0.0032(4)
Si2 0.0645(6) 0.0338(4) 0.0432(5) -0.0003(3) 0.0183(4) 0.0120(4)
Si3 0.0608(6) 0.0506(5) 0.0347(4) 0.0154(4) 0.0204(4) 0.0164(4)
Si4 0.0631(6) 0.0550(6) 0.0736(7) 0.0101(5) 0.0274(5) -0.0146(5)
Si5 0.0448(5) 0.0334(4) 0.0328(4) -0.0010(3) 0.0064(3) 0.0030(3)
Si6 0.0433(5) 0.0364(4) 0.0529(5) -0.0023(4) 0.0134(4) -0.0082(4)
N1 0.0296(11) 0.0259(10) 0.0272(10) 0.0023(8) 0.0020(9) -0.0032(9)
N2 0.0294(11) 0.0263(10) 0.0265(10) 0.0002(8) 0.0033(9) -0.0031(9)
N1A 0.0223(10) 0.0257(10) 0.0341(11) -0.0003(9) 0.0029(9) -0.0007(8)
N2A 0.0250(11) 0.0279(11) 0.0440(13) -0.0050(9) 0.0050(9) 0.0008(9)
N3 0.0376(12) 0.0334(11) 0.0310(11) -0.0019(9) 0.0088(9) -0.0003(10)
N4 0.0515(15) 0.0434(13) 0.0438(14) 0.0119(11) 0.0216(12) 0.0022(11)
N5 0.0382(12) 0.0309(11) 0.0318(11) 0.0003(9) 0.0080(10) -0.0022(9)
C1 0.0294(13) 0.0265(12) 0.0282(13) 0.0016(10) 0.0023(10) -0.0023(10)
C2 0.0365(15) 0.0341(14) 0.0280(13) -0.0034(11) -0.0008(11) -0.0045(11)
C3 0.0356(15) 0.0341(14) 0.0304(13) -0.0037(11) 0.0004(11) -0.0103(11)
C4 0.0329(14) 0.0332(13) 0.0275(12) 0.0046(11) 0.0020(10) -0.0075(11)
C5 0.0340(15) 0.0509(16) 0.0266(13) 0.0071(12) 0.0021(11) -0.0030(13)
C6 0.0344(16) 0.066(2) 0.0501(18) 0.0137(15) 0.0057(14) -0.0088(14)
C7 0.045(2) 0.063(2) 0.068(2) 0.0240(18) -0.0001(16) -0.0243(16)
C8 0.055(2) 0.0397(16) 0.064(2) 0.0202(15) -0.0044(17) -0.0128(15)
C9 0.0390(16) 0.0335(14) 0.0376(15) 0.0085(12) -0.0015(12) -0.0064(12)
C10 0.0360(16) 0.0517(18) 0.0468(17) -0.0013(14) 0.0052(13) 0.0038(13)
C11 0.056(2) 0.093(3) 0.061(2) -0.004(2) 0.0130(18) 0.023(2)
C12 0.067(2) 0.0486(18) 0.059(2) 0.0156(16) 0.0125(17) 0.0136(16)
C13 0.0439(17) 0.0321(14) 0.0592(19) 0.0093(13) 0.0057(15) -0.0010(13)
C14 0.051(2) 0.059(2) 0.070(2) -0.0136(18) -0.0117(17) 0.0069(16)
C15 0.074(2) 0.0474(18) 0.0487(19) 0.0034(15) 0.0053(17) 0.0090(17)
C16 0.0281(13) 0.0330(13) 0.0294(13) 0.0008(10) 0.0065(10) -0.0091(11)
C17 0.0319(14) 0.0358(14) 0.0325(14) -0.0030(11) 0.0049(11) -0.0074(11)
C18 0.0329(15) 0.0529(17) 0.0383(15) -0.0069(13) 0.0118(12) -0.0095(13)
C19 0.0393(17) 0.0595(19) 0.0318(15) 0.0043(14) 0.0068(12) -0.0144(14)
C20 0.0389(16) 0.0512(17) 0.0350(15) 0.0127(13) 0.0030(13) -0.0073(13)
C21 0.0269(14) 0.0356(14) 0.0359(14) 0.0018(11) 0.0008(11) -0.0075(11)
C22 0.0457(17) 0.0419(16) 0.0467(17) 0.0003(13) 0.0166(14) 0.0071(13)
C23 0.074(2) 0.0407(18) 0.082(3) -0.0045(17) 0.027(2) 0.0003(17)
C24 0.049(2) 0.071(2) 0.070(2) 0.0133(19) 0.0120(17) 0.0181(17)
C25 0.0348(15) 0.0369(14) 0.0456(16) 0.0067(12) 0.0087(12) 0.0002(12)
C26 0.061(2) 0.0432(17) 0.068(2) -0.0029(16) 0.0119(17) -0.0021(15)
C27 0.0353(18) 0.076(2) 0.080(3) 0.001(2) 0.0027(17) 0.0058(16)
C1A 0.0254(13) 0.0312(13) 0.0371(14) -0.0020(11) 0.0053(11) 0.0015(11)
C2A 0.0325(15) 0.0265(13) 0.0495(17) -0.0065(12) 0.0008(12) -0.0070(11)
C3A 0.0361(16) 0.0238(13) 0.0616(19) -0.0131(12) 0.0038(14) -0.0017(11)
C4A 0.0204(12) 0.0267(12) 0.0379(14) 0.0026(11) 0.0041(10) -0.0042(10)
C5A 0.0229(13) 0.0366(14) 0.0348(14) 0.0047(11) 0.0038(11) -0.0029(11)
C6A 0.0306(15) 0.0412(15) 0.0425(16) 0.0113(12) 0.0007(12) 0.0028(12)
C7A 0.0307(14) 0.0385(15) 0.0527(17) 0.0031(14) 0.0092(12) 0.0068(12)
C8A 0.0334(15) 0.0372(14) 0.0389(15) -0.0003(12) 0.0120(12) -0.0001(12)
C9A 0.0246(13) 0.0291(13) 0.0370(14) 0.0028(11) 0.0048(11) -0.0061(10)
C10A 0.0340(15) 0.0527(17) 0.0341(15) 0.0029(13) 0.0020(12) 0.0045(13)
C11A 0.0453(18) 0.077(2) 0.0411(17) 0.0025(16) 0.0031(14) -0.0041(17)
C12A 0.055(2) 0.089(3) 0.0459(19) 0.0021(18) 0.0145(16) -0.0104(19)
C13A 0.0315(14) 0.0399(14) 0.0340(14) 0.0061(12) 0.0070(11) -0.0010(11)
C14A 0.0555(19) 0.0425(16) 0.0436(17) 0.0110(13) 0.0066(14) -0.0056(14)
C15A 0.0492(18) 0.0501(17) 0.0405(16) 0.0013(14) -0.0007(14) -0.0061(14)
C16A 0.0256(14) 0.0256(13) 0.0611(19) -0.0101(12) 0.0053(13) 0.0036(11)
C17A 0.0338(16) 0.0383(15) 0.066(2) -0.0138(14) 0.0154(14) 0.0030(12)
C18A 0.0393(18) 0.0541(19) 0.077(2) -0.0210(17) 0.0232(17) 0.0013(15)
C19A 0.0251(16) 0.063(2) 0.101(3) -0.024(2) 0.0091(18) 0.0057(15)
C20A 0.0316(17) 0.0530(19) 0.083(3) -0.0135(18) -0.0027(17) 0.0087(14)
C21A 0.0283(15) 0.0333(14) 0.066(2) -0.0071(14) 0.0000(14) 0.0040(12)
C22A 0.0416(17) 0.0507(18) 0.0521(18) -0.0082(15) 0.0190(14) 0.0019(14)
C23A 0.083(3) 0.058(2) 0.074(3) -0.0066(19) 0.004(2) -0.003(2)
C24A 0.070(3) 0.065(2) 0.079(3) -0.026(2) 0.016(2) -0.0040(19)
C25A 0.0392(17) 0.0438(17) 0.060(2) 0.0068(15) -0.0073(15) 0.0005(13)
C26A 0.104(3) 0.074(3) 0.059(2) -0.009(2) 0.018(2) -0.011(2)
C27A 0.094(3) 0.093(3) 0.130(4) 0.059(3) 0.024(3) 0.029(3)
C28 0.059(2) 0.070(2) 0.0358(16) 0.0048(15) 0.0004(15) 0.0195(17)
C29 0.073(3) 0.087(3) 0.049(2) 0.0196(18) 0.0262(18) -0.003(2)
C30 0.065(2) 0.108(3) 0.054(2) -0.030(2) -0.0016(18) -0.011(2)
C31 0.154(4) 0.041(2) 0.080(3) -0.0090(19) 0.023(3) 0.010(2)
C32 0.069(2) 0.089(3) 0.080(3) 0.018(2) 0.033(2) 0.041(2)
C33 0.076(2) 0.056(2) 0.052(2) 0.0120(16) 0.0080(17) 0.0278(18)
C34 0.065(2) 0.090(3) 0.0375(17) 0.0059(17) 0.0001(16) -0.002(2)
C35 0.093(3) 0.068(2) 0.052(2) 0.0112(18) 0.031(2) 0.027(2)
C36 0.103(3) 0.067(2) 0.056(2) 0.0259(18) 0.025(2) 0.032(2)
C37 0.057(2) 0.093(3) 0.110(3) 0.021(3) 0.027(2) -0.007(2)
C38 0.118(4) 0.053(2) 0.177(5) 0.009(3) 0.073(4) -0.016(2)
C39 0.097(3) 0.125(4) 0.076(3) -0.016(3) 0.004(2) -0.065(3)
C40 0.0383(17) 0.0568(19) 0.0556(19) 0.0028(15) 0.0091(14) 0.0051(14)
C41 0.075(3) 0.068(2) 0.062(2) -0.0259(18) 0.0188(19) 0.0052(19)
C42 0.074(2) 0.053(2) 0.064(2) 0.0206(17) 0.0125(19) 0.0209(18)
C43 0.0412(18) 0.057(2) 0.085(3) -0.0033(18) 0.0164(17) -0.0028(15)
C44 0.085(3) 0.103(3) 0.132(4) 0.064(3) 0.061(3) 0.008(3)
C45 0.055(2) 0.107(3) 0.138(4) -0.070(3) 0.014(3) -0.026(2)
C46 0.369(11) 0.109(5) 0.051(3) 0.001(3) -0.012(5) -0.058(6)
C47 0.208(7) 0.116(5) 0.033(2) 0.004(3) -0.003(3) -0.070(5)
C48 0.131(5) 0.213(8) 0.035(2) 0.015(4) 0.012(3) -0.030(5)
C49 0.144(6) 0.152(6) 0.069(3) 0.024(4) 0.011(3) -0.031(5)
C50 0.131(5) 0.131(5) 0.071(3) 0.010(3) 0.003(3) -0.005(4)
C51 0.113(4) 0.135(5) 0.075(3) 0.003(3) 0.016(3) -0.016(4)
C52 0.145(5) 0.119(4) 0.062(3) 0.008(3) -0.001(3) -0.046(4)

loop_
_atom_type_symbol
_atom_type_description
_atom_type_scat_dispersion_real
_atom_type_scat_dispersion_imag
_atom_type_scat_source
C C 0.0033 0.0016 'International Tables Vol C Tables 4.2.6.8 and 6.1.1.4'
H H 0.0000 0.0000 'International Tables Vol C Tables 4.2.6.8 and 6.1.1.4'
N N 0.0061 0.0033 'International Tables Vol C Tables 4.2.6.8 and 6.1.1.4'
Si Si 0.0817 0.0704 'International Tables Vol C Tables 4.2.6.8 and 6.1.1.4'
Ba Ba -0.3244 2.2819 'International Tables Vol C Tables 4.2.6.8 and 6.1.1.4'
K K 0.2009 0.2494 'International Tables Vol C Tables 4.2.6.8 and 6.1.1.4'

loop_
_geom_angle_atom_site_label_1
_geom_angle_atom_site_label_2
_geom_angle_atom_site_label_3
_geom_angle
_geom_angle_site_symmetry_1
_geom_angle_site_symmetry_3
N5 Ba1 N4 117.29(7) . .
N5 Ba1 N3 117.69(6) . .
N4 Ba1 N3 125.01(7) . .
N5 Ba1 Si3 99.56(5) . .
N4 Ba1 Si3 25.69(6) . .
N3 Ba1 Si3 137.62(5) . .
N5 Ba1 Si1 101.59(5) . .
N4 Ba1 Si1 136.76(6) . .
N3 Ba1 Si1 25.19(5) . .
Si3 Ba1 Si1 158.85(2) . .
N5 Ba1 Si6 25.04(5) . .
N4 Ba1 Si6 130.95(6) . .
N3 Ba1 Si6 100.14(5) . .
Si3 Ba1 Si6 107.02(2) . .
Si1 Ba1 Si6 92.249(19) . .
N5 Ba1 Si5 24.82(5) . .
N4 Ba1 Si5 101.75(5) . .
N3 Ba1 Si5 129.76(5) . .
Si3 Ba1 Si5 92.498(18) . .
Si1 Ba1 Si5 106.863(18) . .
Si6 Ba1 Si5 49.812(18) . .
N5 Ba1 Si2 128.08(5) . .
N4 Ba1 Si2 109.61(5) . .
N3 Ba1 Si2 24.61(5) . .
Si3 Ba1 Si2 114.901(19) . .
Si1 Ba1 Si2 49.770(19) . .
Si6 Ba1 Si2 104.53(2) . .
Si5 Ba1 Si2 148.553(19) . .
N5 Ba1 Si4 128.88(5) . .
N4 Ba1 Si4 24.35(6) . .
N3 Ba1 Si4 109.59(5) . .
Si3 Ba1 Si4 49.99(2) . .
Si1 Ba1 Si4 114.26(2) . .
Si6 Ba1 Si4 150.25(2) . .
Si5 Ba1 Si4 106.59(2) . .
Si2 Ba1 Si4 103.01(2) . .
C1 K1 C1 180.0 . 3_665
C1 K1 C4 47.26(7) . .
C1 K1 C4 132.74(7) 3_665 .
C1 K1 C4 132.74(7) . 3_665
C1 K1 C4 47.26(7) 3_665 3_665
C4 K1 C4 180.00(9) . 3_665
C1 K1 C9 60.49(6) . .
C1 K1 C9 119.51(6) 3_665 .
C4 K1 C9 24.34(6) . .
C4 K1 C9 155.66(6) 3_665 .
C1 K1 C9 119.51(6) . 3_665
C1 K1 C9 60.49(6) 3_665 3_665
C4 K1 C9 155.66(6) . 3_665
C4 K1 C9 24.34(6) 3_665 3_665
C9 K1 C9 180.00(9) . 3_665
C1 K1 C5 62.60(7) . .
C1 K1 C5 117.40(7) 3_665 .
C4 K1 C5 23.98(6) . .
C4 K1 C5 156.02(6) 3_665 .
C9 K1 C5 42.18(7) . .
C9 K1 C5 137.82(7) 3_665 .
C1 K1 C5 117.40(7) . 3_665
C1 K1 C5 62.60(7) 3_665 3_665
C4 K1 C5 156.02(6) . 3_665
C4 K1 C5 23.98(6) 3_665 3_665
C9 K1 C5 137.82(7) . 3_665
C9 K1 C5 42.18(7) 3_665 3_665
C5 K1 C5 180.00(2) . 3_665
C1 K1 N1 22.52(6) . .
C1 K1 N1 157.48(6) 3_665 .
C4 K1 N1 24.81(5) . .
C4 K1 N1 155.19(5) 3_665 .
C9 K1 N1 41.67(5) . .
C9 K1 N1 138.33(5) 3_665 .
C5 K1 N1 41.78(6) . .
C5 K1 N1 138.22(6) 3_665 .
C1 K1 N1 157.48(6) . 3_665
C1 K1 N1 22.52(6) 3_665 3_665
C4 K1 N1 155.19(5) . 3_665
C4 K1 N1 24.81(5) 3_665 3_665
C9 K1 N1 138.33(5) . 3_665
C9 K1 N1 41.67(5) 3_665 3_665
C5 K1 N1 138.22(6) . 3_665
C5 K1 N1 41.78(6) 3_665 3_665
N1 K1 N1 180.00(6) . 3_665
C1A K1A C1A 180.00(14) . 3
C1A K1A C4A 132.11(7) . 3
C1A K1A C4A 47.89(7) 3 3
C1A K1A C4A 47.89(7) . .
C1A K1A C4A 132.11(7) 3 .
C4A K1A C4A 180.00(8) 3 .
C1A K1A C9A 117.09(7) . 3
C1A K1A C9A 62.91(7) 3 3
C4A K1A C9A 25.38(6) 3 3
C4A K1A C9A 154.62(6) . 3
C1A K1A C9A 62.91(7) . .
C1A K1A C9A 117.09(7) 3 .
C4A K1A C9A 154.62(6) 3 .
C4A K1A C9A 25.38(6) . .
C9A K1A C9A 180.00(11) 3 .
C1A K1A N1A 157.09(6) . 3
C1A K1A N1A 22.91(6) 3 3
C4A K1A N1A 24.98(5) 3 3
C4A K1A N1A 155.02(5) . 3
C9A K1A N1A 42.89(6) 3 3
C9A K1A N1A 137.11(6) . 3
C1A K1A N1A 22.91(6) . .
C1A K1A N1A 157.09(6) 3 .
C4A K1A N1A 155.02(5) 3 .
C4A K1A N1A 24.98(5) . .
C9A K1A N1A 137.11(6) 3 .
C9A K1A N1A 42.89(6) . .
N1A K1A N1A 180.00(6) 3 .
C1A K1A C5A 62.25(6) . .
C1A K1A C5A 117.75(6) 3 .
C4A K1A C5A 155.94(6) 3 .
C4A K1A C5A 24.06(6) . .
C9A K1A C5A 136.91(6) 3 .
C9A K1A C5A 43.09(6) . .
N1A K1A C5A 138.14(5) 3 .
N1A K1A C5A 41.86(5) . .
C1A K1A C5A 117.75(6) . 3
C1A K1A C5A 62.25(6) 3 3
C4A K1A C5A 24.06(6) 3 3
C4A K1A C5A 155.94(6) . 3
C9A K1A C5A 43.09(6) 3 3
C9A K1A C5A 136.91(6) . 3
N1A K1A C5A 41.86(5) 3 3
N1A K1A C5A 138.14(5) . 3
C5A K1A C5A 180.00(7) . 3
N3 Si1 C29 115.08(15) . .
N3 Si1 C30 114.44(16) . .
C29 Si1 C30 106.77(18) . .
N3 Si1 C28 108.96(12) . .
C29 Si1 C28 106.20(16) . .
C30 Si1 C28 104.57(17) . .
N3 Si1 Ba1 42.06(7) . .
C29 Si1 Ba1 125.15(12) . .
C30 Si1 Ba1 127.93(13) . .
C28 Si1 Ba1 66.97(9) . .
N3 Si2 C31 114.65(17) . .
N3 Si2 C32 114.14(14) . .
C31 Si2 C32 105.4(2) . .
N3 Si2 C33 109.61(12) . .
C31 Si2 C33 106.17(18) . .
C32 Si2 C33 106.20(17) . .
N3 Si2 Ba1 40.94(7) . .
C31 Si2 Ba1 129.95(15) . .
C32 Si2 Ba1 124.11(13) . .
C33 Si2 Ba1 68.77(10) . .
N4 Si3 C36 113.92(16) . .
N4 Si3 C35 114.17(16) . .
C36 Si3 C35 107.62(16) . .
N4 Si3 C34 110.21(13) . .
C36 Si3 C34 105.45(17) . .
C35 Si3 C34 104.73(18) . .
N4 Si3 Ba1 42.90(8) . .
C36 Si3 Ba1 132.81(12) . .
C35 Si3 Ba1 119.37(11) . .
C34 Si3 Ba1 67.87(10) . .
N4 Si4 C37 114.89(17) . .
N4 Si4 C38 113.87(19) . .
C37 Si4 C38 106.2(2) . .
N4 Si4 C39 108.91(15) . .
C37 Si4 C39 106.2(2) . .
C38 Si4 C39 106.2(2) . .
N4 Si4 Ba1 40.53(8) . .
C37 Si4 Ba1 129.57(14) . .
C38 Si4 Ba1 123.77(15) . .
C39 Si4 Ba1 68.46(12) . .
N5 Si5 C41 114.29(14) . .
N5 Si5 C42 114.22(14) . .
C41 Si5 C42 106.22(17) . .
N5 Si5 C40 109.34(12) . .
C41 Si5 C40 106.46(16) . .
C42 Si5 C40 105.70(16) . .
N5 Si5 Ba1 41.09(7) . .
C41 Si5 Ba1 129.66(12) . .
C42 Si5 Ba1 123.68(12) . .
C40 Si5 Ba1 68.34(10) . .
N5 Si6 C44 113.97(16) . .
N5 Si6 C45 114.80(16) . .
C44 Si6 C45 106.9(2) . .
N5 Si6 C43 110.30(13) . .
C44 Si6 C43 105.44(19) . .
C45 Si6 C43 104.63(18) . .
N5 Si6 Ba1 41.68(7) . .
C44 Si6 Ba1 122.18(17) . .
C45 Si6 Ba1 130.65(17) . .
C43 Si6 Ba1 68.84(10) . .
C1 N1 C2 112.8(2) . .
C1 N1 C4 118.66(19) . .
C2 N1 C4 128.4(2) . .
C1 N1 K1 52.22(12) . .
C2 N1 K1 164.86(16) . .
C4 N1 K1 66.69(12) . .
C1 N2 C3 112.3(2) . .
C1 N2 C16 120.47(19) . .
C3 N2 C16 127.2(2) . .
C1A N1A C2A 112.7(2) . .
C1A N1A C4A 118.52(19) . .
C2A N1A C4A 128.8(2) . .
C1A N1A K1A 53.18(12) . .
C2A N1A K1A 165.85(16) . .
C4A N1A K1A 65.34(11) . .
C1A N2A C3A 112.3(2) . .
C1A N2A C16A 121.5(2) . .
C3A N2A C16A 126.2(2) . .
Si1 N3 Si2 132.66(14) . .
Si1 N3 Ba1 112.74(10) . .
Si2 N3 Ba1 114.45(10) . .
Si4 N4 Si3 133.23(15) . .
Si4 N4 Ba1 115.12(12) . .
Si3 N4 Ba1 111.41(12) . .
Si6 N5 Si5 132.40(13) . .
Si6 N5 Ba1 113.27(10) . .
Si5 N5 Ba1 114.09(10) . .
N2 C1 N1 102.10(19) . .
N2 C1 K1 152.52(17) . .
N1 C1 K1 105.27(15) . .
C3 C2 N1 106.1(2) . .
C3 C2 H2 127.0 . .
N1 C2 H2 127.0 . .
C2 C3 N2 106.7(2) . .
C2 C3 H3 126.6 . .
N2 C3 H3 126.6 . .
C5 C4 C9 122.9(2) . .
C5 C4 N1 119.3(2) . .
C9 C4 N1 117.4(2) . .
C5 C4 K1 88.20(15) . .
C9 C4 K1 87.34(15) . .
N1 C4 K1 88.50(13) . .
C4 C5 C6 117.7(3) . .
C4 C5 C10 121.2(2) . .
C6 C5 C10 121.1(3) . .
C4 C5 K1 67.81(14) . .
C6 C5 K1 95.36(18) . .
C10 C5 K1 104.80(16) . .
C7 C6 C5 120.6(3) . .
C7 C6 H6 119.7 . .
C5 C6 H6 119.7 . .
C6 C7 C8 120.7(3) . .
C6 C7 H7 119.7 . .
C8 C7 H7 119.7 . .
C7 C8 C9 121.1(3) . .
C7 C8 H8 119.4 . .
C9 C8 H8 119.4 . .
C8 C9 C4 116.9(3) . .
C8 C9 C13 121.2(3) . .
C4 C9 C13 122.0(2) . .
C8 C9 K1 94.98(17) . .
C4 C9 K1 68.32(14) . .
C13 C9 K1 106.81(17) . .
C11 C10 C12 109.7(3) . .
C11 C10 C5 112.9(3) . .
C12 C10 C5 111.2(2) . .
C11 C10 H10 107.6 . .
C12 C10 H10 107.6 . .
C5 C10 H10 107.6 . .
C10 C11 H11A 109.5 . .
C10 C11 H11B 109.5 . .
H11A C11 H11B 109.5 . .
C10 C11 H11C 109.5 . .
H11A C11 H11C 109.5 . .
H11B C11 H11C 109.5 . .
C10 C12 H12A 109.5 . .
C10 C12 H12B 109.5 . .
H12A C12 H12B 109.5 . .
C10 C12 H12C 109.5 . .
H12A C12 H12C 109.5 . .
H12B C12 H12C 109.5 . .
C9 C13 C14 110.6(3) . .
C9 C13 C15 112.6(3) . .
C14 C13 C15 110.5(2) . .
C9 C13 H13 107.7 . .
C14 C13 H13 107.7 . .
C15 C13 H13 107.7 . .
C13 C14 H14A 109.5 . .
C13 C14 H14B 109.5 . .
H14A C14 H14B 109.5 . .
C13 C14 H14C 109.5 . .
H14A C14 H14C 109.5 . .
H14B C14 H14C 109.5 . .
C13 C15 H15A 109.5 . .
C13 C15 H15B 109.5 . .
H15A C15 H15B 109.5 . .
C13 C15 H15C 109.5 . .
H15A C15 H15C 109.5 . .
H15B C15 H15C 109.5 . .
C17 C16 C21 123.2(2) . .
C17 C16 N2 118.2(2) . .
C21 C16 N2 118.5(2) . .
C16 C17 C18 117.3(2) . .
C16 C17 C22 122.4(2) . .
C18 C17 C22 120.4(2) . .
C19 C18 C17 120.7(3) . .
C19 C18 H18 119.6 . .
C17 C18 H18 119.6 . .
C20 C19 C18 120.7(3) . .
C20 C19 H19 119.7 . .
C18 C19 H19 119.7 . .
C19 C20 C21 121.1(3) . .
C19 C20 H20 119.5 . .
C21 C20 H20 119.5 . .
C16 C21 C20 117.0(2) . .
C16 C21 C25 123.0(2) . .
C20 C21 C25 120.0(2) . .
C17 C22 C24 112.0(2) . .
C17 C22 C23 110.6(3) . .
C24 C22 C23 111.0(3) . .
C17 C22 H22 107.7 . .
C24 C22 H22 107.7 . .
C23 C22 H22 107.7 . .
C22 C23 H23A 109.5 . .
C22 C23 H23B 109.5 . .
H23A C23 H23B 109.5 . .
C22 C23 H23C 109.5 . .
H23A C23 H23C 109.5 . .
H23B C23 H23C 109.5 . .
C22 C24 H24A 109.5 . .
C22 C24 H24B 109.5 . .
H24A C24 H24B 109.5 . .
C22 C24 H24C 109.5 . .
H24A C24 H24C 109.5 . .
H24B C24 H24C 109.5 . .
C21 C25 C26 111.5(2) . .
C21 C25 C27 111.2(2) . .
C26 C25 C27 110.5(3) . .
C21 C25 H25 107.8 . .
C26 C25 H25 107.8 . .
C27 C25 H25 107.8 . .
C25 C26 H26A 109.5 . .
C25 C26 H26B 109.5 . .
H26A C26 H26B 109.5 . .
C25 C26 H26C 109.5 . .
H26A C26 H26C 109.5 . .
H26B C26 H26C 109.5 . .
C25 C27 H27A 109.5 . .
C25 C27 H27B 109.5 . .
H27A C27 H27B 109.5 . .
C25 C27 H27C 109.5 . .
H27A C27 H27C 109.5 . .
H27B C27 H27C 109.5 . .
N2A C1A N1A 102.0(2) . .
N2A C1A K1A 154.06(17) . .
N1A C1A K1A 103.91(15) . .
C3A C2A N1A 106.2(2) . .
C3A C2A H2A 126.9 . .
N1A C2A H2A 126.9 . .
C2A C3A N2A 106.8(2) . .
C2A C3A H3A 126.6 . .
N2A C3A H3A 126.6 . .
C5A C4A C9A 122.7(2) . .
C5A C4A N1A 118.8(2) . .
C9A C4A N1A 118.2(2) . .
C5A C4A K1A 90.95(14) . .
C9A C4A K1A 84.21(14) . .
N1A C4A K1A 89.68(12) . .
C4A C5A C6A 117.4(2) . .
C4A C5A C10A 121.1(2) . .
C6A C5A C10A 121.3(2) . .
C4A C5A K1A 64.98(13) . .
C6A C5A K1A 93.86(16) . .
C10A C5A K1A 105.68(15) . .
C7A C6A C5A 121.0(2) . .
C7A C6A H6A 119.5 . .
C5A C6A H6A 119.5 . .
C6A C7A C8A 120.7(3) . .
C6A C7A H7A 119.6 . .
C8A C7A H7A 119.6 . .
C7A C8A C9A 120.5(3) . .
C7A C8A H8A 119.7 . .
C9A C8A H8A 119.7 . .
C8A C9A C4A 117.5(2) . .
C8A C9A C13A 121.7(2) . .
C4A C9A C13A 120.8(2) . .
C8A C9A K1A 94.72(15) . .
C4A C9A K1A 70.40(13) . .
C13A C9A K1A 103.82(14) . .
C11A C10A C12A 111.2(2) . .
C11A C10A C5A 113.8(2) . .
C12A C10A C5A 110.2(2) . .
C11A C10A H10A 107.1 . .
C12A C10A H10A 107.1 . .
C5A C10A H10A 107.1 . .
C10A C11A H11D 109.5 . .
C10A C11A H11E 109.5 . .
H11D C11A H11E 109.5 . .
C10A C11A H11F 109.5 . .
H11D C11A H11F 109.5 . .
H11E C11A H11F 109.5 . .
C10A C12A H12D 109.5 . .
C10A C12A H12E 109.5 . .
H12D C12A H12E 109.5 . .
C10A C12A H12F 109.5 . .
H12D C12A H12F 109.5 . .
H12E C12A H12F 109.5 . .
C9A C13A C15A 113.6(2) . .
C9A C13A C14A 110.0(2) . .
C15A C13A C14A 110.5(2) . .
C9A C13A H13A 107.5 . .
C15A C13A H13A 107.5 . .
C14A C13A H13A 107.5 . .
C13A C14A H14D 109.5 . .
C13A C14A H14E 109.5 . .
H14D C14A H14E 109.5 . .
C13A C14A H14F 109.5 . .
H14D C14A H14F 109.5 . .
H14E C14A H14F 109.5 . .
C13A C15A H15D 109.5 . .
C13A C15A H15E 109.5 . .
H15D C15A H15E 109.5 . .
C13A C15A H15F 109.5 . .
H15D C15A H15F 109.5 . .
H15E C15A H15F 109.5 . .
C21A C16A C17A 123.5(3) . .
C21A C16A N2A 117.8(3) . .
C17A C16A N2A 118.6(2) . .
C16A C17A C18A 116.9(3) . .
C16A C17A C22A 122.9(3) . .
C18A C17A C22A 120.2(3) . .
C19A C18A C17A 120.5(3) . .
C19A C18A H18A 119.7 . .
C17A C18A H18A 119.7 . .
C20A C19A C18A 121.0(3) . .
C20A C19A H19A 119.5 . .
C18A C19A H19A 119.5 . .
C19A C20A C21A 121.1(3) . .
C19A C20A H20A 119.4 . .
C21A C20A H20A 119.4 . .
C16A C21A C20A 116.9(3) . .
C16A C21A C25A 122.6(3) . .
C20A C21A C25A 120.5(3) . .
C23A C22A C24A 111.5(3) . .
C23A C22A C17A 111.3(3) . .
C24A C22A C17A 111.1(3) . .
C23A C22A H22A 107.5 . .
C24A C22A H22A 107.5 . .
C17A C22A H22A 107.5 . .
C22A C23A H23D 109.5 . .
C22A C23A H23E 109.5 . .
H23D C23A H23E 109.5 . .
C22A C23A H23F 109.5 . .
H23D C23A H23F 109.5 . .
H23E C23A H23F 109.5 . .
C22A C24A H24D 109.5 . .
C22A C24A H24E 109.5 . .
H24D C24A H24E 109.5 . .
C22A C24A H24F 109.5 . .
H24D C24A H24F 109.5 . .
H24E C24A H24F 109.5 . .
C21A C25A C26A 111.0(3) . .
C21A C25A C27A 113.7(3) . .
C26A C25A C27A 110.8(3) . .
C21A C25A H25A 107.0 . .
C26A C25A H25A 107.0 . .
C27A C25A H25A 107.0 . .
C25A C26A H26D 109.5 . .
C25A C26A H26E 109.5 . .
H26D C26A H26E 109.5 . .
C25A C26A H26F 109.5 . .
H26D C26A H26F 109.5 . .
H26E C26A H26F 109.5 . .
C25A C27A H27D 109.5 . .
C25A C27A H27E 109.5 . .
H27D C27A H27E 109.5 . .
C25A C27A H27F 109.5 . .
H27D C27A H27F 109.5 . .
H27E C27A H27F 109.5 . .
Si1 C28 H28A 109.5 . .
Si1 C28 H28B 109.5 . .
H28A C28 H28B 109.5 . .
Si1 C28 H28C 109.5 . .
H28A C28 H28C 109.5 . .
H28B C28 H28C 109.5 . .
Si1 C29 H29A 109.5 . .
Si1 C29 H29B 109.5 . .
H29A C29 H29B 109.5 . .
Si1 C29 H29C 109.5 . .
H29A C29 H29C 109.5 . .
H29B C29 H29C 109.5 . .
Si1 C30 H30A 109.5 . .
Si1 C30 H30B 109.5 . .
H30A C30 H30B 109.5 . .
Si1 C30 H30C 109.5 . .
H30A C30 H30C 109.5 . .
H30B C30 H30C 109.5 . .
Si2 C31 H31A 109.5 . .
Si2 C31 H31B 109.5 . .
H31A C31 H31B 109.5 . .
Si2 C31 H31C 109.5 . .
H31A C31 H31C 109.5 . .
H31B C31 H31C 109.5 . .
Si2 C32 H32A 109.5 . .
Si2 C32 H32B 109.5 . .
H32A C32 H32B 109.5 . .
Si2 C32 H32C 109.5 . .
H32A C32 H32C 109.5 . .
H32B C32 H32C 109.5 . .
Si2 C33 H33A 109.5 . .
Si2 C33 H33B 109.5 . .
H33A C33 H33B 109.5 . .
Si2 C33 H33C 109.5 . .
H33A C33 H33C 109.5 . .
H33B C33 H33C 109.5 . .
Si3 C34 H34A 109.5 . .
Si3 C34 H34B 109.5 . .
H34A C34 H34B 109.5 . .
Si3 C34 H34C 109.5 . .
H34A C34 H34C 109.5 . .
H34B C34 H34C 109.5 . .
Si3 C35 H35A 109.5 . .
Si3 C35 H35B 109.5 . .
H35A C35 H35B 109.5 . .
Si3 C35 H35C 109.5 . .
H35A C35 H35C 109.5 . .
H35B C35 H35C 109.5 . .
Si3 C36 H36A 109.5 . .
Si3 C36 H36B 109.5 . .
H36A C36 H36B 109.5 . .
Si3 C36 H36C 109.5 . .
H36A C36 H36C 109.5 . .
H36B C36 H36C 109.5 . .
Si4 C37 H37A 109.5 . .
Si4 C37 H37B 109.5 . .
H37A C37 H37B 109.5 . .
Si4 C37 H37C 109.5 . .
H37A C37 H37C 109.5 . .
H37B C37 H37C 109.5 . .
Si4 C38 H38A 109.5 . .
Si4 C38 H38B 109.5 . .
H38A C38 H38B 109.5 . .
Si4 C38 H38C 109.5 . .
H38A C38 H38C 109.5 . .
H38B C38 H38C 109.5 . .
Si4 C39 H39A 109.5 . .
Si4 C39 H39B 109.5 . .
H39A C39 H39B 109.5 . .
Si4 C39 H39C 109.5 . .
H39A C39 H39C 109.5 . .
H39B C39 H39C 109.5 . .
Si5 C40 H40A 109.5 . .
Si5 C40 H40B 109.5 . .
H40A C40 H40B 109.5 . .
Si5 C40 H40C 109.5 . .
H40A C40 H40C 109.5 . .
H40B C40 H40C 109.5 . .
Si5 C41 H41A 109.5 . .
Si5 C41 H41B 109.5 . .
H41A C41 H41B 109.5 . .
Si5 C41 H41C 109.5 . .
H41A C41 H41C 109.5 . .
H41B C41 H41C 109.5 . .
Si5 C42 H42A 109.5 . .
Si5 C42 H42B 109.5 . .
H42A C42 H42B 109.5 . .
Si5 C42 H42C 109.5 . .
H42A C42 H42C 109.5 . .
H42B C42 H42C 109.5 . .
Si6 C43 H43A 109.5 . .
Si6 C43 H43B 109.5 . .
H43A C43 H43B 109.5 . .
Si6 C43 H43C 109.5 . .
H43A C43 H43C 109.5 . .
H43B C43 H43C 109.5 . .
Si6 C44 H44A 109.5 . .
Si6 C44 H44B 109.5 . .
H44A C44 H44B 109.5 . .
Si6 C44 H44C 109.5 . .
H44A C44 H44C 109.5 . .
H44B C44 H44C 109.5 . .
Si6 C45 H45A 109.5 . .
Si6 C45 H45B 109.5 . .
H45A C45 H45B 109.5 . .
Si6 C45 H45C 109.5 . .
H45A C45 H45C 109.5 . .
H45B C45 H45C 109.5 . .
C47 C46 H46A 109.5 . .
C47 C46 H46B 109.5 . .
H46A C46 H46B 109.5 . .
C47 C46 H46C 109.5 . .
H46A C46 H46C 109.5 . .
H46B C46 H46C 109.5 . .
C52 C47 C48 118.7(6) . .
C52 C47 C46 121.4(8) . .
C48 C47 C46 120.0(7) . .
C47 C48 C49 117.9(6) . .
C47 C48 H48 121.0 . .
C49 C48 H48 121.0 . .
C50 C49 C48 119.3(7) . .
C50 C49 H49 120.3 . .
C48 C49 H49 120.3 . .
C49 C50 C51 121.9(7) . .
C49 C50 H50 119.0 . .
C51 C50 H50 119.0 . .
C52 C51 C50 118.0(6) . .
C52 C51 H51 121.0 . .
C50 C51 H51 121.0 . .
C47 C52 C51 124.0(7) . .
C47 C52 H52 118.0 . .
C51 C52 H52 118.0 . .

loop_
_geom_bond_atom_site_label_1
_geom_bond_atom_site_label_2
_geom_bond_distance
_geom_bond_site_symmetry_2
Ba1 N5 2.623(2) .
Ba1 N4 2.629(2) .
Ba1 N3 2.629(2) .
Ba1 Si3 3.5952(8) .
Ba1 Si1 3.6195(7) .
Ba1 Si6 3.6228(8) .
Ba1 Si5 3.6426(7) .
Ba1 Si2 3.6528(8) .
Ba1 Si4 3.6628(9) .
K1 C1 2.825(2) .
K1 C1 2.825(2) 3_665
K1 C4 3.168(2) .
K1 C4 3.168(2) 3_665
K1 C9 3.405(3) .
K1 C9 3.405(3) 3_665
K1 C5 3.420(3) .
K1 C5 3.420(3) 3_665
K1 N1 3.4483(19) .
K1 N1 3.4483(19) 3_665
K1A C1A 2.811(2) .
K1A C1A 2.811(2) 3
K1A C4A 3.097(2) 3
K1A C4A 3.097(2) .
K1A C9A 3.271(2) 3
K1A C9A 3.271(2) .
K1A N1A 3.4082(19) 3
K1A N1A 3.4082(19) .
K1A C5A 3.418(2) .
K1A C5A 3.418(2) 3
Si1 N3 1.671(2) .
Si1 C29 1.873(3) .
Si1 C30 1.875(3) .
Si1 C28 1.896(3) .
Si2 N3 1.671(2) .
Si2 C31 1.869(4) .
Si2 C32 1.874(4) .
Si2 C33 1.881(3) .
Si3 N4 1.674(3) .
Si3 C36 1.875(3) .
Si3 C35 1.884(3) .
Si3 C34 1.887(4) .
Si4 N4 1.668(3) .
Si4 C37 1.885(4) .
Si4 C38 1.885(4) .
Si4 C39 1.889(4) .
Si5 N5 1.675(2) .
Si5 C41 1.873(3) .
Si5 C42 1.877(3) .
Si5 C40 1.887(3) .
Si6 N5 1.669(2) .
Si6 C44 1.869(4) .
Si6 C45 1.873(4) .
Si6 C43 1.884(3) .
N1 C1 1.369(3) .
N1 C2 1.382(3) .
N1 C4 1.447(3) .
N2 C1 1.363(3) .
N2 C3 1.387(3) .
N2 C16 1.448(3) .
N1A C1A 1.367(3) .
N1A C2A 1.381(3) .
N1A C4A 1.439(3) .
N2A C1A 1.363(3) .
N2A C3A 1.384(3) .
N2A C16A 1.443(3) .
C2 C3 1.343(4) .
C2 H2 0.9500 .
C3 H3 0.9500 .
C4 C5 1.391(4) .
C4 C9 1.405(4) .
C5 C6 1.394(4) .
C5 C10 1.532(4) .
C6 C7 1.378(4) .
C6 H6 0.9500 .
C7 C8 1.379(5) .
C7 H7 0.9500 .
C8 C9 1.396(4) .
C8 H8 0.9500 .
C9 C13 1.517(4) .
C10 C11 1.523(4) .
C10 C12 1.527(4) .
C10 H10 1.0000 .
C11 H11A 0.9800 .
C11 H11B 0.9800 .
C11 H11C 0.9800 .
C12 H12A 0.9800 .
C12 H12B 0.9800 .
C12 H12C 0.9800 .
C13 C14 1.529(4) .
C13 C15 1.532(4) .
C13 H13 1.0000 .
C14 H14A 0.9800 .
C14 H14B 0.9800 .
C14 H14C 0.9800 .
C15 H15A 0.9800 .
C15 H15B 0.9800 .
C15 H15C 0.9800 .
C16 C17 1.394(4) .
C16 C21 1.396(3) .
C17 C18 1.400(4) .
C17 C22 1.515(4) .
C18 C19 1.380(4) .
C18 H18 0.9500 .
C19 C20 1.372(4) .
C19 H19 0.9500 .
C20 C21 1.401(4) .
C20 H20 0.9500 .
C21 C25 1.510(4) .
C22 C24 1.527(4) .
C22 C23 1.533(4) .
C22 H22 1.0000 .
C23 H23A 0.9800 .
C23 H23B 0.9800 .
C23 H23C 0.9800 .
C24 H24A 0.9800 .
C24 H24B 0.9800 .
C24 H24C 0.9800 .
C25 C26 1.530(4) .
C25 C27 1.530(4) .
C25 H25 1.0000 .
C26 H26A 0.9800 .
C26 H26B 0.9800 .
C26 H26C 0.9800 .
C27 H27A 0.9800 .
C27 H27B 0.9800 .
C27 H27C 0.9800 .
C2A C3A 1.337(4) .
C2A H2A 0.9500 .
C3A H3A 0.9500 .
C4A C5A 1.394(3) .
C4A C9A 1.409(3) .
C5A C6A 1.395(4) .
C5A C10A 1.526(4) .
C6A C7A 1.380(4) .
C6A H6A 0.9500 .
C7A C8A 1.385(4) .
C7A H7A 0.9500 .
C8A C9A 1.392(3) .
C8A H8A 0.9500 .
C9A C13A 1.522(3) .
C10A C11A 1.514(4) .
C10A C12A 1.522(4) .
C10A H10A 1.0000 .
C11A H11D 0.9800 .
C11A H11E 0.9800 .
C11A H11F 0.9800 .
C12A H12D 0.9800 .
C12A H12E 0.9800 .
C12A H12F 0.9800 .
C13A C15A 1.528(4) .
C13A C14A 1.537(4) .
C13A H13A 1.0000 .
C14A H14D 0.9800 .
C14A H14E 0.9800 .
C14A H14F 0.9800 .
C15A H15D 0.9800 .
C15A H15E 0.9800 .
C15A H15F 0.9800 .
C16A C21A 1.389(4) .
C16A C17A 1.394(4) .
C17A C18A 1.397(4) .
C17A C22A 1.522(4) .
C18A C19A 1.384(5) .
C18A H18A 0.9500 .
C19A C20A 1.357(5) .
C19A H19A 0.9500 .
C20A C21A 1.400(4) .
C20A H20A 0.9500 .
C21A C25A 1.520(4) .
C22A C23A 1.512(4) .
C22A C24A 1.521(4) .
C22A H22A 1.0000 .
C23A H23D 0.9800 .
C23A H23E 0.9800 .
C23A H23F 0.9800 .
C24A H24D 0.9800 .
C24A H24E 0.9800 .
C24A H24F 0.9800 .
C25A C26A 1.525(5) .
C25A C27A 1.528(5) .
C25A H25A 1.0000 .
C26A H26D 0.9800 .
C26A H26E 0.9800 .
C26A H26F 0.9800 .
C27A H27D 0.9800 .
C27A H27E 0.9800 .
C27A H27F 0.9800 .
C28 H28A 0.9800 .
C28 H28B 0.9800 .
C28 H28C 0.9800 .
C29 H29A 0.9800 .
C29 H29B 0.9800 .
C29 H29C 0.9800 .
C30 H30A 0.9800 .
C30 H30B 0.9800 .
C30 H30C 0.9800 .
C31 H31A 0.9800 .
C31 H31B 0.9800 .
C31 H31C 0.9800 .
C32 H32A 0.9800 .
C32 H32B 0.9800 .
C32 H32C 0.9800 .
C33 H33A 0.9800 .
C33 H33B 0.9800 .
C33 H33C 0.9800 .
C34 H34A 0.9800 .
C34 H34B 0.9800 .
C34 H34C 0.9800 .
C35 H35A 0.9800 .
C35 H35B 0.9800 .
C35 H35C 0.9800 .
C36 H36A 0.9800 .
C36 H36B 0.9800 .
C36 H36C 0.9800 .
C37 H37A 0.9800 .
C37 H37B 0.9800 .
C37 H37C 0.9800 .
C38 H38A 0.9800 .
C38 H38B 0.9800 .
C38 H38C 0.9800 .
C39 H39A 0.9800 .
C39 H39B 0.9800 .
C39 H39C 0.9800 .
C40 H40A 0.9800 .
C40 H40B 0.9800 .
C40 H40C 0.9800 .
C41 H41A 0.9800 .
C41 H41B 0.9800 .
C41 H41C 0.9800 .
C42 H42A 0.9800 .
C42 H42B 0.9800 .
C42 H42C 0.9800 .
C43 H43A 0.9800 .
C43 H43B 0.9800 .
C43 H43C 0.9800 .
C44 H44A 0.9800 .
C44 H44B 0.9800 .
C44 H44C 0.9800 .
C45 H45A 0.9800 .
C45 H45B 0.9800 .
C45 H45C 0.9800 .
C46 C47 1.450(8) .
C46 H46A 0.9800 .
C46 H46B 0.9800 .
C46 H46C 0.9800 .
C47 C52 1.321(7) .
C47 C48 1.438(9) .
C48 C49 1.443(9) .
C48 H48 0.9500 .
C49 C50 1.325(7) .
C49 H49 0.9500 .
C50 C51 1.407(7) .
C50 H50 0.9500 .
C51 C52 1.363(7) .
C51 H51 0.9500 .
C52 H52 0.9500 .
